data_7715873
loop_
_publ_author_name
'Mortensen, Sabina Svava'
'Nielsen, Villads R. M.'
'S&#xf8;rensen, Thomas Just'

_publ_section_title
;
 Contrasting impact of coordination polyhedra and site symmetry on the
 electronic energy levels in nine-coordinated Eu(III) and Sm(III) crystals
 structures determined from single crystal luminescence spectra.
;
_journal_issue 24
_journal_name_full 'Dalton transactions (Cambridge, England : 2003)'
_journal_page_first 10079
_journal_page_last 10092
_journal_paper_doi 10.1039/d4dt00157e
_journal_volume 53
_journal_year 2024
_chemical_absolute_configuration ad
_chemical_formula_moiety 'C10 H22.983 Eu N2 Na O13.491, 2.509(H2 O)'
_chemical_formula_sum 'C10 H28 Eu N2 Na O16'
_chemical_formula_weight 607.29
_space_group_crystal_system orthorhombic
_space_group_IT_number 43
_space_group_name_Hall 'F 2 -2d'
_space_group_name_H-M_alt 'F d d 2'
_atom_sites_solution_hydrogens mixed
_atom_sites_solution_primary dual
_audit_creation_date 2024-03-21
_audit_creation_method
;
Olex2 1.5
(compiled 2023.08.24 svn.re1ec1418 for OlexSys, GUI svn.r6817)
;
_audit_update_record
;
2024-04-23 deposited with the CCDC.	2024-04-29 downloaded from the CCDC.
;
_cell_angle_alpha 90
_cell_angle_beta 90
_cell_angle_gamma 90
_cell_formula_units_Z 16
_cell_length_a 19.3808(9)
_cell_length_b 35.2814(17)
_cell_length_c 12.0315(6)
_cell_measurement_reflns_used 9146
_cell_measurement_temperature 100
_cell_measurement_theta_max 55.86
_cell_measurement_theta_min 3.12
_cell_volume 8226.9(7)
_computing_cell_refinement 'SAINT V8.40A (Bruker, 2019)'
_computing_data_reduction 'SAINT V8.40A (Bruker, 2019)'
_computing_molecular_graphics 'Olex2 1.5 (Dolomanov et al., 2009)'
_computing_publication_material 'Olex2 1.5 (Dolomanov et al., 2009)'
_computing_structure_refinement 'SHELXL 2018/3 (Sheldrick, 2015)'
_computing_structure_solution 'SHELXT 2018/2 (Sheldrick, 2018)'
_diffrn_ambient_temperature 100
_diffrn_measured_fraction_theta_full 0.999
_diffrn_measured_fraction_theta_max 1.000
_diffrn_measurement_device_type 'Bruker D8 Venture'
_diffrn_measurement_method '\f and \w scans'
_diffrn_radiation_type MoK\a
_diffrn_radiation_wavelength 0.71073
_diffrn_reflns_av_R_equivalents 0.0431
_diffrn_reflns_av_unetI/netI 0.0328
_diffrn_reflns_Laue_measured_fraction_full 0.999
_diffrn_reflns_Laue_measured_fraction_max 1.000
_diffrn_reflns_limit_h_max 28
_diffrn_reflns_limit_h_min -27
_diffrn_reflns_limit_k_max 51
_diffrn_reflns_limit_k_min -50
_diffrn_reflns_limit_l_max 17
_diffrn_reflns_limit_l_min -17
_diffrn_reflns_number 35327
_diffrn_reflns_point_group_measured_fraction_full 0.992
_diffrn_reflns_point_group_measured_fraction_max 0.996
_diffrn_reflns_theta_full 25.242
_diffrn_reflns_theta_max 30.997
_diffrn_reflns_theta_min 2.074
_diffrn_source_current 1.0
_diffrn_source_power 0.05
_diffrn_source_voltage 50.0
_diffrn_standards_number 0
_exptl_absorpt_coefficient_mu 3.152
_exptl_absorpt_correction_T_max 0.7510
_exptl_absorpt_correction_T_min 0.5128
_exptl_absorpt_correction_type multi-scan
_exptl_absorpt_process_details
;
SADABS-2016/2 (Bruker,2016/2) was used for absorption correction.
wR2(int) was 0.1185 before and 0.0788 after correction.
The Ratio of minimum to maximum transmission is 0.6828.
The \l/2 correction factor is Not present.
;
_exptl_crystal_colour 'clear whiteish colourless'
_exptl_crystal_colour_lustre clear
_exptl_crystal_colour_modifier whiteish
_exptl_crystal_colour_primary colourless
_exptl_crystal_density_diffrn 1.961
_exptl_crystal_description rhombohedral
_exptl_crystal_F_000 4864
_exptl_crystal_preparation Luminescent
_exptl_crystal_size_max 0.606
_exptl_crystal_size_mid 0.522
_exptl_crystal_size_min 0.434
_refine_diff_density_max 1.127
_refine_diff_density_min -1.877
_refine_diff_density_rms 0.096
_refine_ls_abs_structure_details
;
 Refined as an inversion twin.
;
_refine_ls_abs_structure_Flack 0.018(10)
_refine_ls_extinction_coef 0.00039(2)
_refine_ls_extinction_expression Fc^*^=kFc[1+0.001xFc^2^\l^3^/sin(2\q)]^-1/4^
_refine_ls_extinction_method 'SHELXL-2018/3 (Sheldrick 2018)'
_refine_ls_goodness_of_fit_ref 1.049
_refine_ls_hydrogen_treatment mixed
_refine_ls_matrix_type full
_refine_ls_number_parameters 325
_refine_ls_number_reflns 6527
_refine_ls_number_restraints 21
_refine_ls_restrained_S_all 1.057
_refine_ls_R_factor_all 0.0199
_refine_ls_R_factor_gt 0.0193
_refine_ls_shift/su_max 0.003
_refine_ls_shift/su_mean 0.000
_refine_ls_structure_factor_coef Fsqd
_refine_ls_weighting_details 'w=1/[\s^2^(Fo^2^)+(0.0162P)^2^+23.3911P] where P=(Fo^2^+2Fc^2^)/3'
_refine_ls_weighting_scheme calc
_refine_ls_wR_factor_gt 0.0461
_refine_ls_wR_factor_ref 0.0464
_reflns_Friedel_coverage 0.910
_reflns_Friedel_fraction_full 0.985
_reflns_Friedel_fraction_max 0.991
_reflns_number_gt 6407
_reflns_number_total 6527
_reflns_threshold_expression 'I > 2\s(I)'
_cod_data_source_file d4dt00157e2.cif
_cod_data_source_block mo_d8v5243_0ma
_cod_depositor_comments 'Adding full bibliography for 7715871--7715877.cif.'
_cod_database_code 7715873
_shelx_shelxl_version_number 2018/3
_shelx_space_group_comment
;
The symmetry employed for this shelxl refinement is uniquely defined
by the following loop, which should always be used as a source of
symmetry information in preference to the above space-group names.
They are only intended as comments.
;
_shelx_estimated_absorpt_t_max 0.342
_shelx_estimated_absorpt_t_min 0.251
_olex2_refinement_description
;
1. Twinned data refinement
 Scales: 0.982(10)
 0.018(10)
2. Fixed Uiso
 At 1.2 times of:
  All C(H,H) groups
 At 1.5 times of:
  All H(H) groups, All O(H) groups, All O(H,H) groups
3. Restrained distances
 Na1-H7C \\sim Na1-H7D
 with sigma of 0.02
4. Uiso/Uaniso restraints and constraints
O3 \\sim H3A \\sim H3B: within 1.7A with sigma of 0.004 and sigma for terminal
atoms of 0.008 within 1.7A
Uanis(O6) \\sim Ueq, : with sigma of 0.001 and sigma for terminal atoms of 0.002
Uiso(H6A) = Uiso(H10A)
5. Others
 Sof(O2)=Sof(H2A)=Sof(H2B)=Sof(O13)=Sof(H13A)=Sof(H13B)=1-FVAR(1)
 Sof(O18)=Sof(H18A)=Sof(H18B)=Sof(O15)=Sof(H15A)=Sof(H15B)=FVAR(1)
6.a Free rotating group:
 O17(H17A), O18(H18A,H18B), O7(H7C,H7D), O15(H15A,H15B), O2(H2A,H2B)
6.b Rotating group:
 O10(H10A,H10B), O12(H12A,H12B), O13(H13A,H13B)
6.c Secondary CH2 refined with riding coordinates:
 C4(H4A,H4B), C8(H8A,H8B), C10(H10C,H10D), C5(H5A,H5B), C3(H3C,H3D), C7(H7A,H7B)
6.d Tetrahedral OH refined with riding coordinates:
 O3(H3A)
;
_olex2_submission_special_instructions 'No special instructions were received'

loop_
_space_group_symop_operation_xyz
'x, y, z'
'-x, -y, z'
'x+1/4, -y+1/4, z+1/4'
'-x+1/4, y+1/4, z+1/4'
'x, y+1/2, z+1/2'
'-x, -y+1/2, z+1/2'
'x+1/4, -y+3/4, z+3/4'
'-x+1/4, y+3/4, z+3/4'
'x+1/2, y, z+1/2'
'-x+1/2, -y, z+1/2'
'x+3/4, -y+1/4, z+3/4'
'-x+3/4, y+1/4, z+3/4'
'x+1/2, y+1/2, z'
'-x+1/2, -y+1/2, z'
'x+3/4, -y+3/4, z+1/4'
'-x+3/4, y+3/4, z+1/4'

loop_
_atom_site_label
_atom_site_type_symbol
_atom_site_fract_x
_atom_site_fract_y
_atom_site_fract_z
_atom_site_U_iso_or_equiv
_atom_site_adp_type
_atom_site_occupancy
_atom_site_site_symmetry_order
_atom_site_calc_flag
_atom_site_refinement_flags_posn
_atom_site_refinement_flags_adp
_atom_site_refinement_flags_occupancy
_atom_site_disorder_assembly
_atom_site_disorder_group
Eu1 Eu 0.41609(2) 0.65515(2) 0.47158(2) 0.00639(5) Uani 1 1 d . . . . .
O1 O 0.48824(13) 0.67080(8) 0.8233(2) 0.0136(5) Uani 1 1 d . . . . .
O4 O 0.18644(13) 0.67683(9) 0.4993(2) 0.0189(6) Uani 1 1 d . . . . .
O6 O 0.36261(14) 0.61027(8) 0.5968(2) 0.0118(4) Uani 1 1 d . U . . .
O8 O 0.29469(12) 0.66945(7) 0.4397(2) 0.0117(4) Uani 1 1 d . . . . .
O10 O 0.36609(13) 0.60628(7) 0.3493(2) 0.0099(4) Uani 1 1 d . . . . .
H10A H 0.321834 0.599568 0.369723 0.015 Uiso 1 1 d R U . . .
H10B H 0.388565 0.583128 0.354342 0.015 Uiso 1 1 d R U . . .
O12 O 0.49593(13) 0.59821(6) 0.4841(2) 0.0109(4) Uani 1 1 d . . . . .
H12A H 0.467527 0.578200 0.458589 0.016 Uiso 1 1 d R U . . .
H12B H 0.509578 0.591028 0.549499 0.016 Uiso 1 1 d R U . . .
O14 O 0.48142(13) 0.66454(7) 0.6385(2) 0.0101(4) Uani 1 1 d . . . . .
O16 O 0.39586(16) 0.73249(8) 0.1757(2) 0.0173(5) Uani 1 1 d . . . . .
O17 O 0.43642(15) 0.54126(8) 0.3667(2) 0.0157(5) Uani 1 1 d G . . . .
H17A H 0.450023 0.534248 0.303054 0.024 Uiso 1 1 d G U . . .
O9 O 0.52808(12) 0.66868(7) 0.3988(2) 0.0121(4) Uani 1 1 d . . . . .
O5 O 0.40262(13) 0.68273(7) 0.2888(2) 0.0108(4) Uani 1 1 d . . . . .
O11 O 0.59616(16) 0.71050(9) 0.3138(3) 0.0244(6) Uani 1 1 d . . . . .
N1 N 0.44241(14) 0.72863(7) 0.4653(3) 0.0117(4) Uani 1 1 d . . . . .
C1 C 0.45658(15) 0.67280(8) 0.7339(3) 0.0087(5) Uani 1 1 d . . . . .
N2 N 0.34955(15) 0.69331(8) 0.6315(3) 0.0110(5) Uani 1 1 d . . . . .
O3 O 0.6306(3) 0.57052(12) 0.2671(3) 0.0449(10) Uani 1 1 d . U . . .
H3A H 0.630358 0.548779 0.295499 0.067 Uiso 1 1 calc R U . . .
C4 C 0.38182(16) 0.68566(10) 0.7401(3) 0.0127(6) Uani 1 1 d . . . . .
H4A H 0.354657 0.665864 0.778653 0.015 Uiso 1 1 calc R U . . .
H4B H 0.379450 0.708980 0.785671 0.015 Uiso 1 1 calc R U . . .
C6 C 0.24984(18) 0.67555(10) 0.5148(3) 0.0134(6) Uani 1 1 d . . . . .
C8 C 0.4053(2) 0.74455(11) 0.3681(4) 0.0179(7) Uani 1 1 d . . . . .
H8A H 0.428687 0.768184 0.344579 0.021 Uiso 1 1 calc R U . . .
H8B H 0.357793 0.751250 0.390930 0.021 Uiso 1 1 calc R U . . .
C10 C 0.35061(19) 0.73438(10) 0.6056(3) 0.0149(6) Uani 1 1 d . . . . .
H10C H 0.336418 0.748764 0.672461 0.018 Uiso 1 1 calc R U . . .
H10D H 0.316627 0.739658 0.546147 0.018 Uiso 1 1 calc R U . . .
C5 C 0.42057(19) 0.74797(11) 0.5687(3) 0.0126(7) Uani 1 1 d . . . . .
H5A H 0.419011 0.775673 0.555953 0.015 Uiso 1 1 calc R U . . .
H5B H 0.454731 0.742936 0.628112 0.015 Uiso 1 1 calc R U . . .
C3 C 0.27677(17) 0.68088(10) 0.6323(3) 0.0135(6) Uani 1 1 d . . . . .
H3C H 0.248295 0.700033 0.671141 0.016 Uiso 1 1 calc R U . . .
H3D H 0.272851 0.656680 0.673445 0.016 Uiso 1 1 calc R U . . .
C7 C 0.51782(19) 0.73354(10) 0.4494(3) 0.0162(7) Uani 1 1 d . . . . .
H7A H 0.540603 0.734239 0.522988 0.019 Uiso 1 1 calc R U . . .
H7B H 0.526459 0.758134 0.412267 0.019 Uiso 1 1 calc R U . . .
C2 C 0.40172(17) 0.71773(9) 0.2695(3) 0.0115(6) Uani 1 1 d . . . . .
C9 C 0.54952(18) 0.70206(10) 0.3804(3) 0.0137(6) Uani 1 1 d . . . . .
Na1 Na 0.61063(9) 0.61702(5) 0.40909(14) 0.0193(3) Uani 1 1 d D . . . .
O18 O 0.5881(6) 0.6505(3) 0.1543(12) 0.038(3) Uani 0.509(15) 1 d G . P A 1
H18A H 0.623587 0.653507 0.110766 0.058 Uiso 0.509(15) 1 d G U P A 1
H18B H 0.599434 0.662323 0.215139 0.058 Uiso 0.509(15) 1 d G U P A 1
O7 O 0.7258(3) 0.63815(14) 0.3847(7) 0.087(3) Uani 1 1 d G . . . .
H7C H 0.761776 0.623443 0.389886 0.130 Uiso 1 1 d DG U . . .
H7D H 0.740463 0.660193 0.406688 0.130 Uiso 1 1 d DG U . . .
O15 O 0.7608(4) 0.7069(3) 0.4323(6) 0.041(3) Uani 0.509(15) 1 d G . P A 1
H15A H 0.733092 0.688074 0.418137 0.061 Uiso 0.509(15) 1 d G U P A 1
H15B H 0.796390 0.696360 0.463758 0.061 Uiso 0.509(15) 1 d G U P A 1
O2 O 0.7262(4) 0.7192(3) 0.3947(6) 0.038(3) Uani 0.491(15) 1 d G . P A 2
H2A H 0.762869 0.730999 0.371536 0.057 Uiso 0.491(15) 1 d G U P A 2
H2B H 0.692680 0.728810 0.355714 0.057 Uiso 0.491(15) 1 d G U P A 2
H3B H 0.683(4) 0.579(2) 0.278(8) 0.051(4) Uiso 1 1 d . U . . .
H6A H 0.323(6) 0.599(3) 0.584(11) 0.076 Uiso 1 1 d . U . . .
O13 O 0.6149(8) 0.6500(3) 0.1840(10) 0.040(3) Uani 0.491(15) 1 d . . P A 2
H13A H 0.600378 0.673840 0.162762 0.061 Uiso 0.491(15) 1 d R U P A 2
H13B H 0.631368 0.638720 0.119872 0.061 Uiso 0.491(15) 1 d R U P A 2
H17B H 0.415(3) 0.528(2) 0.383(6) 0.025(16) Uiso 1 1 d . . . . .
H6B H 0.385(5) 0.596(2) 0.635(8) 0.05(2) Uiso 1 1 d . . . . .

loop_
_atom_site_aniso_label
_atom_site_aniso_U_11
_atom_site_aniso_U_22
_atom_site_aniso_U_33
_atom_site_aniso_U_23
_atom_site_aniso_U_13
_atom_site_aniso_U_12
Eu1 0.00728(6) 0.00657(6) 0.00531(6) -0.00004(5) -0.00139(5) 0.00032(4)
O1 0.0121(11) 0.0198(12) 0.0091(11) -0.0025(9) -0.0038(8) 0.0051(9)
O4 0.0090(10) 0.0323(14) 0.0154(13) -0.0123(10) -0.0032(8) 0.0046(10)
O6 0.0099(10) 0.0150(10) 0.0105(10) 0.0053(9) -0.0021(8) -0.0021(8)
O8 0.0096(10) 0.0164(11) 0.0091(10) -0.0029(8) -0.0023(8) 0.0042(8)
O10 0.0096(10) 0.0095(10) 0.0106(11) 0.0001(8) -0.0013(8) -0.0006(8)
O12 0.0128(10) 0.0103(9) 0.0096(11) 0.0004(8) -0.0032(9) 0.0017(7)
O14 0.0096(10) 0.0127(10) 0.0079(10) -0.0012(8) -0.0004(8) 0.0011(8)
O16 0.0283(14) 0.0138(11) 0.0098(11) 0.0053(9) -0.0029(10) 0.0027(10)
O17 0.0203(12) 0.0100(11) 0.0169(12) -0.0004(9) 0.0006(10) -0.0026(10)
O9 0.0104(10) 0.0124(10) 0.0135(11) 0.0036(9) 0.0000(8) -0.0013(8)
O5 0.0148(10) 0.0088(10) 0.0087(10) 0.0018(8) -0.0031(8) -0.0013(8)
O11 0.0248(14) 0.0261(14) 0.0223(15) 0.0033(11) 0.0101(11) -0.0098(11)
N1 0.0169(11) 0.0089(10) 0.0094(11) -0.0009(11) -0.0034(11) 0.0008(8)
C1 0.0100(11) 0.0094(11) 0.0068(13) -0.0020(10) -0.0009(10) 0.0006(9)
N2 0.0102(11) 0.0134(12) 0.0094(12) -0.0028(10) -0.0043(9) 0.0031(9)
O3 0.081(3) 0.0349(19) 0.0191(16) 0.0032(14) -0.0011(18) 0.012(2)
C4 0.0091(12) 0.0224(15) 0.0067(16) -0.0019(11) -0.0018(10) 0.0055(11)
C6 0.0124(14) 0.0164(14) 0.0113(13) -0.0038(11) -0.0038(11) 0.0032(11)
C8 0.0319(19) 0.0089(15) 0.0127(17) -0.0008(13) -0.0089(14) 0.0045(14)
C10 0.0183(15) 0.0121(14) 0.0145(15) -0.0056(11) -0.0049(12) 0.0057(12)
C5 0.0178(16) 0.0097(15) 0.0104(16) -0.0039(12) -0.0044(11) 0.0009(11)
C3 0.0092(13) 0.0201(15) 0.0112(14) -0.0049(12) -0.0022(11) 0.0029(11)
C7 0.0205(15) 0.0132(14) 0.0150(17) -0.0003(11) -0.0009(12) -0.0064(12)
C2 0.0131(14) 0.0099(13) 0.0114(14) 0.0011(11) -0.0020(11) 0.0013(11)
C9 0.0146(14) 0.0155(14) 0.0110(14) 0.0023(11) -0.0023(11) -0.0049(11)
Na1 0.0230(8) 0.0177(7) 0.0172(7) -0.0046(6) -0.0029(6) 0.0082(6)
O18 0.044(6) 0.021(4) 0.050(7) -0.014(4) 0.026(5) -0.011(4)
O7 0.080(4) 0.030(2) 0.150(7) 0.028(3) 0.072(4) 0.000(2)
O15 0.025(4) 0.077(6) 0.021(3) -0.008(4) 0.004(3) 0.010(4)
O2 0.024(4) 0.070(6) 0.019(3) 0.001(3) -0.001(3) 0.016(4)
O13 0.072(9) 0.023(4) 0.027(4) 0.000(3) -0.014(5) -0.008(5)

loop_
_atom_type_symbol
_atom_type_description
_atom_type_scat_dispersion_real
_atom_type_scat_dispersion_imag
_atom_type_scat_source
C C 0.0033 0.0016 'International Tables Vol C Tables 4.2.6.8 and 6.1.1.4'
H H 0.0000 0.0000 'International Tables Vol C Tables 4.2.6.8 and 6.1.1.4'
Eu Eu -0.1578 3.6682 'International Tables Vol C Tables 4.2.6.8 and 6.1.1.4'
N N 0.0061 0.0033 'International Tables Vol C Tables 4.2.6.8 and 6.1.1.4'
Na Na 0.0362 0.0249 'International Tables Vol C Tables 4.2.6.8 and 6.1.1.4'
O O 0.0106 0.0060 'International Tables Vol C Tables 4.2.6.8 and 6.1.1.4'

loop_
_exptl_crystal_face_index_h
_exptl_crystal_face_index_k
_exptl_crystal_face_index_l
_exptl_crystal_face_perp_dist
0.00 -1.00 0.00 0.2610
0.00 1.00 0.00 0.1410
-1.00 0.00 0.00 0.2350
1.00 0.00 0.00 0.3030
0.00 0.00 1.00 0.1780
0.00 0.00 -1.00 0.2170
0.00 -1.00 1.00 0.2000
0.00 1.00 -1.00 0.1800

loop_
_geom_angle_atom_site_label_1
_geom_angle_atom_site_label_2
_geom_angle_atom_site_label_3
_geom_angle
_geom_angle_site_symmetry_1
_geom_angle_site_symmetry_3
_geom_angle_publ_flag
O6 Eu1 O8 79.63(9) . . ?
O6 Eu1 O10 75.25(8) . . ?
O6 Eu1 O12 72.93(9) . . ?
O6 Eu1 N1 137.95(10) . . ?
O6 Eu1 N2 71.06(9) . . ?
O8 Eu1 O10 70.81(8) . . ?
O8 Eu1 O12 139.58(8) . . ?
O8 Eu1 N1 88.78(8) . . ?
O8 Eu1 N2 62.89(8) . . ?
O10 Eu1 O12 73.83(8) . . ?
O10 Eu1 N1 138.14(9) . . ?
O10 Eu1 N2 126.22(9) . . ?
O12 Eu1 N1 131.29(8) . . ?
O12 Eu1 N2 130.41(9) . . ?
O14 Eu1 O6 78.17(9) . . ?
O14 Eu1 O8 127.83(8) . . ?
O14 Eu1 O10 143.55(8) . . ?
O14 Eu1 O12 74.81(8) . . ?
O14 Eu1 O5 139.74(8) . . ?
O14 Eu1 N1 77.68(9) . . ?
O14 Eu1 N2 65.36(8) . . ?
O9 Eu1 O6 138.46(9) . . ?
O9 Eu1 O8 141.10(9) . . ?
O9 Eu1 O10 106.16(9) . . ?
O9 Eu1 O12 68.05(8) . . ?
O9 Eu1 O14 78.43(9) . . ?
O9 Eu1 O5 71.61(8) . . ?
O9 Eu1 N1 67.55(9) . . ?
O9 Eu1 N2 126.88(9) . . ?
O5 Eu1 O6 141.57(9) . . ?
O5 Eu1 O8 70.68(8) . . ?
O5 Eu1 O10 72.32(8) . . ?
O5 Eu1 O12 115.95(8) . . ?
O5 Eu1 N1 66.43(9) . . ?
O5 Eu1 N2 113.50(9) . . ?
N1 Eu1 N2 67.71(10) . . ?
Eu1 O6 H6A 124(8) . . ?
Eu1 O6 H6B 123(6) . . ?
H6A O6 H6B 106(10) . . ?
C6 O8 Eu1 125.6(2) . . ?
Eu1 O10 H10A 112.7 . . ?
Eu1 O10 H10B 113.1 . . ?
Eu1 O10 Na1 107.58(10) . 11_464 ?
H10A O10 H10B 101.1 . . ?
Na1 O10 H10A 107.7 11_464 . ?
Na1 O10 H10B 114.5 11_464 . ?
Eu1 O12 H12A 102.5 . . ?
Eu1 O12 H12B 118.0 . . ?
H12A O12 H12B 104.7 . . ?
Na1 O12 Eu1 108.16(9) . . ?
Na1 O12 H12A 126.9 . . ?
Na1 O12 H12B 97.7 . . ?
C1 O14 Eu1 125.8(2) . . ?
H17A O17 H17B 104.4 . . ?
Eu1 O9 Na1 115.47(11) . . ?
C9 O9 Eu1 123.2(2) . . ?
C9 O9 Na1 119.3(2) . . ?
Eu1 O5 Na1 108.79(10) . 11_464 ?
C2 O5 Eu1 124.4(2) . . ?
C2 O5 Na1 125.0(2) . 11_464 ?
C8 N1 Eu1 107.5(2) . . ?
C8 N1 C7 109.4(3) . . ?
C5 N1 Eu1 111.9(2) . . ?
C5 N1 C8 110.5(3) . . ?
C5 N1 C7 109.6(3) . . ?
C7 N1 Eu1 107.95(18) . . ?
O1 C1 O14 125.4(3) . . ?
O1 C1 C4 116.5(3) . . ?
O14 C1 C4 118.1(3) . . ?
C4 N2 Eu1 109.89(19) . . ?
C4 N2 C10 111.1(3) . . ?
C4 N2 C3 110.2(3) . . ?
C10 N2 Eu1 109.5(2) . . ?
C3 N2 Eu1 108.36(19) . . ?
C3 N2 C10 107.8(3) . . ?
H3A O3 H3B 101.6 . . ?
Na1 O3 H3A 109.5 . . ?
Na1 O3 H3B 83(5) . . ?
C1 C4 H4A 108.6 . . ?
C1 C4 H4B 108.6 . . ?
N2 C4 C1 114.6(3) . . ?
N2 C4 H4A 108.6 . . ?
N2 C4 H4B 108.6 . . ?
H4A C4 H4B 107.6 . . ?
O4 C6 O8 125.0(3) . . ?
O4 C6 C3 118.4(3) . . ?
O8 C6 C3 116.6(3) . . ?
N1 C8 H8A 108.8 . . ?
N1 C8 H8B 108.8 . . ?
N1 C8 C2 113.7(3) . . ?
H8A C8 H8B 107.7 . . ?
C2 C8 H8A 108.8 . . ?
C2 C8 H8B 108.8 . . ?
N2 C10 H10C 109.1 . . ?
N2 C10 H10D 109.1 . . ?
N2 C10 C5 112.7(3) . . ?
H10C C10 H10D 107.8 . . ?
C5 C10 H10C 109.1 . . ?
C5 C10 H10D 109.1 . . ?
N1 C5 C10 111.0(3) . . ?
N1 C5 H5A 109.4 . . ?
N1 C5 H5B 109.4 . . ?
C10 C5 H5A 109.4 . . ?
C10 C5 H5B 109.4 . . ?
H5A C5 H5B 108.0 . . ?
N2 C3 C6 111.1(3) . . ?
N2 C3 H3C 109.4 . . ?
N2 C3 H3D 109.4 . . ?
C6 C3 H3C 109.4 . . ?
C6 C3 H3D 109.4 . . ?
H3C C3 H3D 108.0 . . ?
N1 C7 H7A 109.1 . . ?
N1 C7 H7B 109.1 . . ?
N1 C7 C9 112.6(3) . . ?
H7A C7 H7B 107.8 . . ?
C9 C7 H7A 109.1 . . ?
C9 C7 H7B 109.1 . . ?
O16 C2 O5 125.3(3) . . ?
O16 C2 C8 116.8(3) . . ?
O5 C2 C8 117.9(3) . . ?
O9 C9 Eu1 37.82(16) . . ?
O9 C9 C7 116.9(3) . . ?
O11 C9 Eu1 156.1(3) . . ?
O11 C9 O9 124.9(4) . . ?
O11 C9 C7 118.1(3) . . ?
C7 C9 Eu1 82.33(19) . . ?
Eu1 Na1 Eu1 98.06(4) 3_565 . ?
Eu1 Na1 H3B 110(2) 3_565 . ?
Eu1 Na1 H3B 144(2) . . ?
O10 Na1 Eu1 36.10(6) 3_565 3_565 ?
O10 Na1 Eu1 75.13(7) 3_565 . ?
O10 Na1 O12 78.74(10) 3_565 . ?
O10 Na1 O5 71.01(9) 3_565 3_565 ?
O10 Na1 H3B 140(2) 3_565 . ?
O10 Na1 O13 134.2(2) 3_565 . ?
O12 Na1 Eu1 36.34(5) . . ?
O12 Na1 Eu1 81.18(7) . 3_565 ?
O12 Na1 H3B 125.8(19) . . ?
O12 Na1 O13 117.6(3) . . ?
O9 Na1 Eu1 111.88(8) . 3_565 ?
O9 Na1 Eu1 31.97(6) . . ?
O9 Na1 O10 77.86(10) . 3_565 ?
O9 Na1 O12 68.29(9) . . ?
O9 Na1 O5 141.04(11) . 3_565 ?
O9 Na1 H3B 138(2) . . ?
O9 Na1 O13 71.1(3) . . ?
O5 Na1 Eu1 114.86(8) 3_565 . ?
O5 Na1 Eu1 35.05(6) 3_565 3_565 ?
O5 Na1 O12 82.91(10) 3_565 . ?
O5 Na1 H3B 80(2) 3_565 . ?
O5 Na1 O13 147.8(3) 3_565 . ?
O3 Na1 Eu1 119.58(11) . 3_565 ?
O3 Na1 Eu1 120.43(14) . . ?
O3 Na1 O10 155.61(14) . 3_565 ?
O3 Na1 O12 102.70(15) . . ?
O3 Na1 O9 125.67(14) . . ?
O3 Na1 O5 84.93(12) . 3_565 ?
O3 Na1 H3B 25.0(19) . . ?
O3 Na1 O13 67.1(3) . . ?
O7 Na1 Eu1 142.21(14) . . ?
O7 Na1 Eu1 85.7(2) . 3_565 ?
O7 Na1 O10 87.4(2) . 3_565 ?
O7 Na1 O12 165.7(2) . . ?
O7 Na1 O9 112.20(15) . . ?
O7 Na1 O5 89.51(19) . 3_565 ?
O7 Na1 O3 88.6(2) . . ?
O7 Na1 H3B 64.1(19) . . ?
O7 Na1 O13 74.7(4) . . ?
O13 Na1 Eu1 93.8(3) . . ?
O13 Na1 H3B 68(2) . . ?
H18A O18 H18B 104.4 . . ?
Na1 O7 H7C 123.8 . . ?
Na1 O7 H7D 123.4 . . ?
H7C O7 H7D 104.5 . . ?
H15A O15 H15B 104.4 . . ?
H2A O2 H2B 104.4 . . ?
Na1 O13 H13A 127.2 . . ?
Na1 O13 H13B 127.4 . . ?
H13A O13 H13B 105.4 . . ?

loop_
_geom_bond_atom_site_label_1
_geom_bond_atom_site_label_2
_geom_bond_distance
_geom_bond_site_symmetry_2
_geom_bond_publ_flag
Eu1 O6 2.419(3) . ?
Eu1 O8 2.437(2) . ?
Eu1 O10 2.465(3) . ?
Eu1 O12 2.540(2) . ?
Eu1 O14 2.397(2) . ?
Eu1 O9 2.389(2) . ?
Eu1 O5 2.419(2) . ?
Eu1 N1 2.643(3) . ?
Eu1 N2 2.679(3) . ?
O1 C1 1.240(4) . ?
O4 C6 1.244(4) . ?
O6 H6A 0.87(11) . ?
O6 H6B 0.81(9) . ?
O8 C6 1.273(4) . ?
O10 H10A 0.9231 . ?
O10 H10B 0.9276 . ?
O10 Na1 2.477(3) 11_464 ?
O12 H12A 0.9462 . ?
O12 H12B 0.8683 . ?
O12 Na1 2.489(3) . ?
O14 C1 1.279(4) . ?
O16 C2 1.249(4) . ?
O17 H17A 0.8467 . ?
O17 H17B 0.67(7) . ?
O9 C9 1.268(4) . ?
O9 Na1 2.428(3) . ?
O5 C2 1.257(4) . ?
O5 Na1 2.485(3) 11_464 ?
O11 C9 1.244(4) . ?
N1 C8 1.483(5) . ?
N1 C5 1.481(5) . ?
N1 C7 1.484(4) . ?
C1 C4 1.520(4) . ?
N2 C4 1.473(4) . ?
N2 C10 1.482(5) . ?
N2 C3 1.477(4) . ?
O3 H3A 0.8400 . ?
O3 Na1 2.400(4) . ?
O3 H3B 1.07(8) . ?
C4 H4A 0.9900 . ?
C4 H4B 0.9900 . ?
C6 C3 1.518(5) . ?
C8 H8A 0.9900 . ?
C8 H8B 0.9900 . ?
C8 C2 1.519(5) . ?
C10 H10C 0.9900 . ?
C10 H10D 0.9900 . ?
C10 C5 1.505(5) . ?
C5 H5A 0.9900 . ?
C5 H5B 0.9900 . ?
C3 H3C 0.9900 . ?
C3 H3D 0.9900 . ?
C7 H7A 0.9900 . ?
C7 H7B 0.9900 . ?
C7 C9 1.516(5) . ?
Na1 O7 2.372(6) . ?
Na1 H3B 2.51(8) . ?
Na1 O13 2.948(12) . ?
O18 H18A 0.8705 . ?
O18 H18B 0.8702 . ?
O7 H7C 0.8707 . ?
O7 H7D 0.8690 . ?
O15 H15A 0.8712 . ?
O15 H15B 0.8696 . ?
O2 H2A 0.8700 . ?
O2 H2B 0.8706 . ?
O13 H13A 0.9246 . ?
O13 H13B 0.9238 . ?

loop_
_geom_torsion_atom_site_label_1
_geom_torsion_atom_site_label_2
_geom_torsion_atom_site_label_3
_geom_torsion_atom_site_label_4
_geom_torsion
_geom_torsion_site_symmetry_1
_geom_torsion_site_symmetry_2
_geom_torsion_site_symmetry_3
_geom_torsion_site_symmetry_4
_geom_torsion_publ_flag
Eu1 O8 C6 O4 -167.9(3) . . . . ?
Eu1 O8 C6 C3 10.9(4) . . . . ?
Eu1 O14 C1 O1 165.9(3) . . . . ?
Eu1 O14 C1 C4 -13.2(4) . . . . ?
Eu1 O9 C9 O11 -156.8(3) . . . . ?
Eu1 O9 C9 C7 26.2(4) . . . . ?
Eu1 O5 C2 O16 178.9(3) . . . . ?
Eu1 O5 C2 C8 -3.6(4) . . . . ?
Eu1 N1 C8 C2 -34.7(4) . . . . ?
Eu1 N1 C5 C10 -43.5(3) . . . . ?
Eu1 N1 C7 C9 32.2(3) . . . . ?
Eu1 N2 C4 C1 23.3(3) . . . . ?
Eu1 N2 C10 C5 -45.1(3) . . . . ?
Eu1 N2 C3 C6 -40.0(3) . . . . ?
O1 C1 C4 N2 171.0(3) . . . . ?
O4 C6 C3 N2 -157.9(3) . . . . ?
O8 C6 C3 N2 23.2(4) . . . . ?
O14 C1 C4 N2 -9.9(4) . . . . ?
N1 C8 C2 O16 -153.9(4) . . . . ?
N1 C8 C2 O5 28.3(5) . . . . ?
N1 C7 C9 Eu1 -24.5(2) . . . . ?
N1 C7 C9 O9 -40.4(4) . . . . ?
N1 C7 C9 O11 142.4(3) . . . . ?
N2 C10 C5 N1 61.7(4) . . . . ?
C4 N2 C10 C5 76.5(4) . . . . ?
C4 N2 C3 C6 -160.3(3) . . . . ?
C8 N1 C5 C10 76.2(4) . . . . ?
C8 N1 C7 C9 -84.4(3) . . . . ?
C10 N2 C4 C1 -98.0(3) . . . . ?
C10 N2 C3 C6 78.4(3) . . . . ?
C5 N1 C8 C2 -157.0(3) . . . . ?
C5 N1 C7 C9 154.3(3) . . . . ?
C3 N2 C4 C1 142.6(3) . . . . ?
C3 N2 C10 C5 -162.7(3) . . . . ?
C7 N1 C8 C2 82.3(4) . . . . ?
C7 N1 C5 C10 -163.2(3) . . . . ?
Na1 O9 C9 Eu1 -163.1(3) . . . . ?
Na1 O9 C9 O11 40.1(5) . . . . ?
Na1 O9 C9 C7 -136.9(3) . . . . ?
Na1 O5 C2 O16 -18.3(5) 11_464 . . . ?
Na1 O5 C2 C8 159.2(3) 11_464 . . . ?

loop_
_twin_individual_id
_twin_individual_mass_fraction_refined
1 0.982(10)
2 0.018(10)
